data_4334838
loop_
_publ_author_name
'Rui Li'
'Yanxia Zhao'
'Shaoguang Li'
'Peiju Yang'
'Xiaojuan Huang'
'Xiao-Juan Yang'
'Biao Wu'

_publ_contact_author_address
; Lanzhou Institute of Chemical Physics, 
Chinese Academy of Sciences, Lanzhou 730000, P. R. China
;
_publ_contact_author_email yangxj@lzb.ac.cn
_publ_contact_author_fax +86-931-4968286
_publ_contact_author_name 'Xiao-Juan, Yang'
_publ_contact_author_phone +86-931-4968286
_publ_section_title
;
 Tris Chelating Phosphate Complexes of Bis(thio)urea Ligands
;
_journal_name_full 'Inorganic Chemistry'
_journal_page_first 5851
_journal_page_last 5860
_journal_paper_doi 10.1021/ic3028012
_journal_volume 52
_journal_year 2013
_chemical_formula_sum 'C48 H98 N15 O14 P'
_chemical_formula_weight 1140.38
_chemical_name_systematic
; 
 ? 
;
_space_group_IT_number 9
_symmetry_cell_setting monoclinic
_symmetry_space_group_name_Hall 'C -2yc'
_symmetry_space_group_name_H-M 'C 1 c 1'
_atom_sites_solution_hydrogens geom
_atom_sites_solution_primary direct
_atom_sites_solution_secondary difmap
_audit_creation_method SHELXL-97
_cell_angle_alpha 90.00
_cell_angle_beta 112.186(3)
_cell_angle_gamma 90.00
_cell_formula_units_Z 4
_cell_length_a 24.135(6)
_cell_length_b 13.340(3)
_cell_length_c 22.620(9)
_cell_measurement_temperature 153(2)
_cell_volume 6744(4)
_computing_cell_refinement 'Bruker SMART'
_computing_data_collection 'Bruker SMART APEX II'
_computing_data_reduction 'Bruker SAINT'
_computing_molecular_graphics SHELXTL
_computing_publication_material SHELXTL
_computing_structure_refinement 'SHELXL-97 (Sheldrick, 2008)'
_computing_structure_solution 'SHELXS-97 (Sheldrick, 2008)'
_diffrn_ambient_temperature 153(2)
_diffrn_measured_fraction_theta_full 0.988
_diffrn_measured_fraction_theta_max 0.988
_diffrn_measurement_device_type 'Bruker APEX II area detector'
_diffrn_measurement_method '\w scan'
_diffrn_radiation_monochromator graphite
_diffrn_radiation_source 'fine-focus sealed tube'
_diffrn_radiation_type MoK\a
_diffrn_radiation_wavelength 0.71073
_diffrn_reflns_av_R_equivalents 0.0418
_diffrn_reflns_av_sigmaI/netI 0.0758
_diffrn_reflns_limit_h_max 28
_diffrn_reflns_limit_h_min -28
_diffrn_reflns_limit_k_max 13
_diffrn_reflns_limit_k_min -15
_diffrn_reflns_limit_l_max 26
_diffrn_reflns_limit_l_min -26
_diffrn_reflns_number 21488
_diffrn_reflns_theta_full 25.16
_diffrn_reflns_theta_max 25.16
_diffrn_reflns_theta_min 1.85
_exptl_absorpt_coefficient_mu 0.105
_exptl_absorpt_correction_T_max 0.9742
_exptl_absorpt_correction_T_min 0.9691
_exptl_absorpt_correction_type multi-scan
_exptl_absorpt_process_details SADABS
_exptl_crystal_colour colorless
_exptl_crystal_density_diffrn 1.123
_exptl_crystal_description block
_exptl_crystal_F_000 2472
_exptl_crystal_size_max 0.30
_exptl_crystal_size_mid 0.25
_exptl_crystal_size_min 0.25
_refine_diff_density_max 0.402
_refine_diff_density_min -0.268
_refine_diff_density_rms 0.052
_refine_ls_abs_structure_details 'Flack H D (1983), Acta Cryst. A39, 876-881'
_refine_ls_abs_structure_Flack 0.50(16)
_refine_ls_extinction_method none
_refine_ls_goodness_of_fit_ref 1.004
_refine_ls_hydrogen_treatment constr
_refine_ls_matrix_type full
_refine_ls_number_parameters 714
_refine_ls_number_reflns 11628
_refine_ls_number_restraints 12
_refine_ls_restrained_S_all 1.019
_refine_ls_R_factor_all 0.1134
_refine_ls_R_factor_gt 0.0772
_refine_ls_shift/su_max 0.000
_refine_ls_shift/su_mean 0.000
_refine_ls_structure_factor_coef Fsqd
_refine_ls_weighting_details 'calc w=1/[\s^2^(Fo^2^)+(0.0000P)^2^+13.7057P] where P=(Fo^2^+2Fc^2^)/3'
_refine_ls_weighting_scheme calc
_refine_ls_wR_factor_gt 0.1669
_refine_ls_wR_factor_ref 0.1846
_reflns_number_gt 7482
_reflns_number_total 11628
_reflns_threshold_expression >2sigma(I)
_cod_data_source_file ic3028012_si_002_8.cif
_cod_data_source_block 5
_cod_original_cell_volume 6744(3)
_cod_database_code 4334838

loop_
_symmetry_equiv_pos_as_xyz
'x, y, z'
'x, -y, z+1/2'
'x+1/2, y+1/2, z'
'x+1/2, -y+1/2, z+1/2'

loop_
_atom_site_label
_atom_site_type_symbol
_atom_site_fract_x
_atom_site_fract_y
_atom_site_fract_z
_atom_site_U_iso_or_equiv
_atom_site_adp_type
_atom_site_occupancy
_atom_site_symmetry_multiplicity
_atom_site_calc_flag
_atom_site_refinement_flags
P1 P 0.69360(6) 0.29736(11) 0.67108(6) 0.0604(3) Uani 1 1 d .
O1 O 0.7527(3) -0.0941(4) 0.7586(2) 0.1215(18) Uani 1 1 d .
O2 O 0.5906(3) 0.0445(4) 0.4595(3) 0.158(3) Uani 1 1 d .
O3 O 0.51186(18) 0.4114(3) 0.7495(2) 0.0920(12) Uani 1 1 d .
O4 O 0.5550(2) 0.5732(4) 0.4882(2) 0.1008(14) Uani 1 1 d .
O5 O 0.8932(2) 0.4799(5) 0.8440(2) 0.150(2) Uani 1 1 d .
O6 O 0.8621(3) 0.3618(4) 0.5593(3) 0.150(2) Uani 1 1 d .
O7 O 0.62587(14) 0.2897(3) 0.63118(15) 0.0693(9) Uani 1 1 d .
O8 O 0.72724(14) 0.2180(3) 0.64735(16) 0.0658(9) Uani 1 1 d .
O9 O 0.70602(15) 0.2801(3) 0.74147(15) 0.0758(10) Uani 1 1 d .
O10 O 0.71511(14) 0.4032(3) 0.66080(16) 0.0692(9) Uani 1 1 d .
O12 O 0.5734(5) 1.0868(11) 0.6684(6) 0.298(6) Uani 1 1 d .
O13 O 0.4786(3) 0.5869(7) 0.3587(3) 0.169(3) Uani 1 1 d .
O14 O 0.8622(4) 0.8376(9) 0.8486(5) 0.251(5) Uani 1 1 d .
N1 N 0.7439(3) 0.0718(5) 0.7777(2) 0.121(2) Uani 1 1 d .
H1 H 0.7427 0.1329 0.7626 0.145 Uiso 1 1 calc R
N2 N 0.7375(2) 0.0220(4) 0.6795(2) 0.0751(12) Uani 1 1 d .
H2 H 0.7354 0.0867 0.6714 0.090 Uiso 1 1 calc R
N3 N 0.66287(19) 0.0702(4) 0.5568(2) 0.0772(13) Uani 1 1 d .
H3 H 0.6768 0.1152 0.5874 0.093 Uiso 1 1 calc R
N4 N 0.5926(3) 0.1881(6) 0.5127(3) 0.134(3) Uani 1 1 d U
H4 H 0.6080 0.2159 0.5507 0.161 Uiso 1 1 calc R
N5 N 0.5985(2) 0.3287(4) 0.7675(2) 0.0804(13) Uani 1 1 d .
H5 H 0.6232 0.3036 0.7510 0.097 Uiso 1 1 calc R
N6 N 0.53994(19) 0.3706(3) 0.6662(2) 0.0711(12) Uani 1 1 d .
H6 H 0.5675 0.3400 0.6563 0.085 Uiso 1 1 calc R
N7 N 0.56271(19) 0.4625(4) 0.5678(2) 0.0764(13) Uani 1 1 d .
H7 H 0.5890 0.4260 0.5978 0.092 Uiso 1 1 calc R
N8 N 0.6443(2) 0.5023(4) 0.5472(2) 0.0915(16) Uani 1 1 d .
H8 H 0.6650 0.4698 0.5826 0.110 Uiso 1 1 calc R
N9 N 0.8075(3) 0.3895(5) 0.8246(2) 0.1029(18) Uani 1 1 d .
H9 H 0.7713 0.3746 0.7974 0.123 Uiso 1 1 calc R
N10 N 0.8229(2) 0.4716(4) 0.7433(2) 0.0825(14) Uani 1 1 d .
H10 H 0.7876 0.4474 0.7195 0.099 Uiso 1 1 calc R
N11 N 0.8129(2) 0.4142(4) 0.6223(2) 0.0842(14) Uani 1 1 d .
H11 H 0.7823 0.4008 0.6332 0.101 Uiso 1 1 calc R
N12 N 0.7855(3) 0.2714(4) 0.5652(3) 0.0974(17) Uani 1 1 d .
H12 H 0.7570 0.2674 0.5805 0.117 Uiso 1 1 calc R
N13 N 0.6736(3) 0.6543(4) 0.7397(3) 0.1052(18) Uani 1 1 d .
N14 N 0.9161(3) 0.1496(8) 0.7460(5) 0.171(4) Uani 1 1 d .
N15 N 0.9817(5) 0.3373(6) 0.4942(5) 0.153(3) Uani 1 1 d D
C1 C 0.6855(14) 0.015(2) 0.8416(13) 0.366(18) Uani 1 1 d U
H1A H 0.6879 -0.0053 0.8842 0.549 Uiso 1 1 calc R
H1B H 0.6763 -0.0442 0.8136 0.549 Uiso 1 1 calc R
H1C H 0.6539 0.0648 0.8239 0.549 Uiso 1 1 calc R
C2 C 0.7456(11) 0.0594(12) 0.8462(6) 0.254(10) Uani 1 1 d U
H2A H 0.7788 0.0142 0.8711 0.305 Uiso 1 1 calc R
H2B H 0.7520 0.1252 0.8680 0.305 Uiso 1 1 calc R
C3 C 0.7442(3) -0.0066(6) 0.7396(3) 0.096(2) Uani 1 1 d .
C4 C 0.7336(2) -0.0439(4) 0.6291(3) 0.0703(14) Uani 1 1 d .
C5 C 0.7675(3) -0.1303(5) 0.6390(4) 0.0909(18) Uani 1 1 d .
H5A H 0.7948 -0.1453 0.6810 0.109 Uiso 1 1 calc R
C6 C 0.7634(3) -0.1954(6) 0.5903(5) 0.104(2) Uani 1 1 d .
H6A H 0.7862 -0.2554 0.5980 0.125 Uiso 1 1 calc R
C7 C 0.7254(4) -0.1699(6) 0.5312(4) 0.108(2) Uani 1 1 d .
H7A H 0.7221 -0.2133 0.4967 0.129 Uiso 1 1 calc R
C8 C 0.6913(3) -0.0847(6) 0.5184(3) 0.0922(18) Uani 1 1 d .
H8A H 0.6651 -0.0705 0.4758 0.111 Uiso 1 1 calc R
C9 C 0.6949(2) -0.0197(5) 0.5667(3) 0.0691(14) Uani 1 1 d .
C10 C 0.6131(3) 0.0973(6) 0.5063(3) 0.105(2) Uani 1 1 d .
C11 C 0.5476(6) 0.2448(10) 0.4630(6) 0.172(4) Uani 1 1 d U
H11A H 0.5561 0.3177 0.4663 0.207 Uiso 1 1 calc R
H11B H 0.5419 0.2207 0.4197 0.207 Uiso 1 1 calc R
C12 C 0.4988(6) 0.2194(10) 0.4809(7) 0.223(7) Uani 1 1 d .
H12A H 0.4948 0.2701 0.5104 0.335 Uiso 1 1 calc R
H12B H 0.5061 0.1537 0.5019 0.335 Uiso 1 1 calc R
H12C H 0.4618 0.2170 0.4428 0.335 Uiso 1 1 calc R
C13 C 0.5841(4) 0.2321(10) 0.8536(5) 0.169(5) Uani 1 1 d .
H13A H 0.5875 0.1734 0.8292 0.254 Uiso 1 1 calc R
H13B H 0.5417 0.2468 0.8436 0.254 Uiso 1 1 calc R
H13C H 0.6039 0.2182 0.8994 0.254 Uiso 1 1 calc R
C14 C 0.6134(3) 0.3211(7) 0.8363(3) 0.112(3) Uani 1 1 d .
H14A H 0.6005 0.3831 0.8514 0.135 Uiso 1 1 calc R
H14B H 0.6573 0.3154 0.8583 0.135 Uiso 1 1 calc R
C15 C 0.5479(3) 0.3730(4) 0.7292(3) 0.0719(15) Uani 1 1 d .
C16 C 0.4909(2) 0.4134(4) 0.6150(3) 0.0706(14) Uani 1 1 d .
C17 C 0.4329(3) 0.4061(5) 0.6122(3) 0.0810(16) Uani 1 1 d .
H17 H 0.4252 0.3739 0.6458 0.097 Uiso 1 1 calc R
C18 C 0.3855(3) 0.4457(5) 0.5602(4) 0.0949(19) Uani 1 1 d .
H18 H 0.3458 0.4428 0.5593 0.114 Uiso 1 1 calc R
C19 C 0.3958(3) 0.4876(6) 0.5119(4) 0.104(2) Uani 1 1 d .
H19 H 0.3632 0.5134 0.4765 0.125 Uiso 1 1 calc R
C20 C 0.4542(3) 0.4946(5) 0.5119(3) 0.0909(18) Uani 1 1 d .
H20 H 0.4604 0.5242 0.4767 0.109 Uiso 1 1 calc R
C21 C 0.5030(2) 0.4579(4) 0.5641(3) 0.0733(14) Uani 1 1 d .
C22 C 0.5843(2) 0.5169(5) 0.5303(3) 0.0751(15) Uani 1 1 d .
C23 C 0.6741(4) 0.5411(7) 0.5064(4) 0.127(3) Uani 1 1 d .
H23A H 0.7167 0.5540 0.5325 0.153 Uiso 1 1 calc R
H23B H 0.6554 0.6055 0.4872 0.153 Uiso 1 1 calc R
C24 C 0.6696(6) 0.4681(12) 0.4541(6) 0.208(6) Uani 1 1 d .
H24A H 0.6281 0.4448 0.4337 0.311 Uiso 1 1 calc R
H24B H 0.6958 0.4106 0.4723 0.311 Uiso 1 1 calc R
H24C H 0.6818 0.5011 0.4223 0.311 Uiso 1 1 calc R
C25 C 0.7952(8) 0.3796(17) 0.9269(8) 0.290(10) Uani 1 1 d U
H25A H 0.8129 0.3487 0.9693 0.436 Uiso 1 1 calc R
H25B H 0.7538 0.3564 0.9057 0.436 Uiso 1 1 calc R
H25C H 0.7956 0.4527 0.9314 0.436 Uiso 1 1 calc R
C26 C 0.8293(5) 0.3517(11) 0.8894(5) 0.176(5) Uani 1 1 d U
H26A H 0.8307 0.2777 0.8877 0.211 Uiso 1 1 calc R
H26B H 0.8709 0.3756 0.9116 0.211 Uiso 1 1 calc R
C27 C 0.8439(3) 0.4477(6) 0.8073(3) 0.0926(19) Uani 1 1 d .
C28 C 0.8515(2) 0.5298(5) 0.7120(3) 0.0873(18) Uani 1 1 d .
C29 C 0.8833(3) 0.6169(5) 0.7383(4) 0.108(2) Uani 1 1 d .
H29 H 0.8850 0.6404 0.7786 0.129 Uiso 1 1 calc R
C30 C 0.9127(4) 0.6696(7) 0.7050(5) 0.127(3) Uani 1 1 d .
H30 H 0.9353 0.7274 0.7243 0.153 Uiso 1 1 calc R
C31 C 0.9103(4) 0.6413(6) 0.6462(5) 0.119(3) Uani 1 1 d .
H31 H 0.9314 0.6772 0.6250 0.143 Uiso 1 1 calc R
C32 C 0.8755(3) 0.5572(5) 0.6183(4) 0.101(2) Uani 1 1 d .
H32 H 0.8710 0.5388 0.5762 0.121 Uiso 1 1 calc R
C33 C 0.8477(2) 0.5004(4) 0.6498(3) 0.0786(16) Uani 1 1 d .
C34 C 0.8232(3) 0.3512(5) 0.5806(4) 0.096(2) Uani 1 1 d .
C35 C 0.7915(4) 0.1903(7) 0.5226(5) 0.127(3) Uani 1 1 d .
H35A H 0.8333 0.1882 0.5248 0.153 Uiso 1 1 calc R
H35B H 0.7824 0.1247 0.5373 0.153 Uiso 1 1 calc R
C36 C 0.7525(6) 0.2071(12) 0.4593(5) 0.229(7) Uani 1 1 d .
H36A H 0.7623 0.2711 0.4444 0.344 Uiso 1 1 calc R
H36B H 0.7112 0.2091 0.4573 0.344 Uiso 1 1 calc R
H36C H 0.7566 0.1527 0.4322 0.344 Uiso 1 1 calc R
C37 C 0.6484(9) 0.7319(10) 0.7648(10) 0.269(9) Uani 1 1 d .
H37A H 0.6806 0.7727 0.7947 0.403 Uiso 1 1 calc R
H37B H 0.6246 0.7023 0.7871 0.403 Uiso 1 1 calc R
H37C H 0.6227 0.7743 0.7298 0.403 Uiso 1 1 calc R
C38 C 0.7417(8) 0.6519(13) 0.7922(14) 0.366(16) Uani 1 1 d .
H38A H 0.7605 0.7173 0.7933 0.548 Uiso 1 1 calc R
H38B H 0.7645 0.6000 0.7806 0.548 Uiso 1 1 calc R
H38C H 0.7411 0.6369 0.8344 0.548 Uiso 1 1 calc R
C39 C 0.6592(8) 0.5514(8) 0.7509(8) 0.238(8) Uani 1 1 d .
H39A H 0.6944 0.5087 0.7591 0.356 Uiso 1 1 calc R
H39B H 0.6261 0.5267 0.7132 0.356 Uiso 1 1 calc R
H39C H 0.6475 0.5497 0.7879 0.356 Uiso 1 1 calc R
C40 C 0.6831(12) 0.6735(11) 0.6852(8) 0.331(14) Uani 1 1 d .
H40A H 0.7190 0.6379 0.6864 0.497 Uiso 1 1 calc R
H40B H 0.6886 0.7457 0.6818 0.497 Uiso 1 1 calc R
H40C H 0.6485 0.6508 0.6483 0.497 Uiso 1 1 calc R
C41 C 0.8813(7) 0.0566(15) 0.7212(11) 0.329(14) Uani 1 1 d .
H41A H 0.9072 0.0061 0.7135 0.493 Uiso 1 1 calc R
H41B H 0.8478 0.0714 0.6811 0.493 Uiso 1 1 calc R
H41C H 0.8658 0.0310 0.7526 0.493 Uiso 1 1 calc R
C42 C 0.9816(7) 0.1458(12) 0.7876(8) 0.265(6) Uani 1 1 d .
H42A H 1.0051 0.1385 0.7607 0.397 Uiso 1 1 calc R
H42B H 0.9892 0.0886 0.8167 0.397 Uiso 1 1 calc R
H42C H 0.9931 0.2080 0.8124 0.397 Uiso 1 1 calc R
C44 C 0.8861(5) 0.2342(12) 0.7589(7) 0.245(8) Uani 1 1 d .
H44A H 0.8703 0.2164 0.7915 0.368 Uiso 1 1 calc R
H44B H 0.8531 0.2543 0.7196 0.368 Uiso 1 1 calc R
H44C H 0.9144 0.2899 0.7743 0.368 Uiso 1 1 calc R
C45 C 0.9849(7) 0.2713(11) 0.5457(9) 0.248(9) Uani 1 1 d .
H45A H 1.0216 0.2312 0.5582 0.372 Uiso 1 1 calc R
H45B H 0.9500 0.2266 0.5317 0.372 Uiso 1 1 calc R
H45C H 0.9852 0.3110 0.5823 0.372 Uiso 1 1 calc R
C46 C 1.0307(13) 0.3299(15) 0.481(2) 0.54(3) Uani 1 1 d D
H46A H 1.0311 0.3841 0.4516 0.805 Uiso 1 1 calc R
H46B H 1.0309 0.2651 0.4603 0.805 Uiso 1 1 calc R
H46C H 1.0663 0.3351 0.5202 0.805 Uiso 1 1 calc R
C47 C 0.9481(17) 0.305(2) 0.4400(9) 0.55(4) Uani 1 1 d .
H47A H 0.9513 0.2322 0.4389 0.827 Uiso 1 1 calc R
H47B H 0.9603 0.3350 0.4072 0.827 Uiso 1 1 calc R
H47C H 0.9066 0.3241 0.4319 0.827 Uiso 1 1 calc R
C48 C 0.9689(4) 0.4437(7) 0.5059(5) 0.142(3) Uani 1 1 d .
H48A H 0.9259 0.4564 0.4854 0.212 Uiso 1 1 calc R
H48B H 0.9906 0.4889 0.4880 0.212 Uiso 1 1 calc R
H48C H 0.9820 0.4553 0.5519 0.212 Uiso 1 1 calc R
C43 C 0.9241(7) 0.1517(14) 0.6838(9) 0.265(6) Uani 1 1 d .
H43A H 0.9444 0.2139 0.6806 0.397 Uiso 1 1 calc R
H43B H 0.8849 0.1485 0.6488 0.397 Uiso 1 1 calc R
H43C H 0.9483 0.0941 0.6813 0.397 Uiso 1 1 calc R
O11 O 0.5087(4) 0.0562(9) 0.3279(3) 0.226(4) Uani 1 1 d .

loop_
_atom_site_aniso_label
_atom_site_aniso_U_11
_atom_site_aniso_U_22
_atom_site_aniso_U_33
_atom_site_aniso_U_23
_atom_site_aniso_U_13
_atom_site_aniso_U_12
P1 0.0541(6) 0.0721(9) 0.0554(7) -0.0022(7) 0.0211(5) 0.0002(7)
O1 0.178(5) 0.086(4) 0.099(4) 0.030(3) 0.051(3) 0.021(3)
O2 0.159(5) 0.118(4) 0.107(4) -0.049(3) -0.051(3) 0.032(4)
O3 0.094(3) 0.100(3) 0.098(3) -0.011(2) 0.055(2) 0.015(2)
O4 0.095(3) 0.101(3) 0.112(3) 0.052(3) 0.045(3) 0.017(2)
O5 0.107(4) 0.200(6) 0.096(3) -0.002(4) -0.015(3) -0.055(4)
O6 0.183(5) 0.109(4) 0.244(7) -0.045(4) 0.178(6) -0.036(4)
O7 0.0558(18) 0.087(3) 0.062(2) -0.0029(18) 0.0184(16) 0.0038(17)
O8 0.0650(19) 0.066(2) 0.072(2) -0.0044(18) 0.0324(17) 0.0034(17)
O9 0.074(2) 0.095(3) 0.060(2) 0.0024(19) 0.0271(18) 0.006(2)
O10 0.066(2) 0.069(2) 0.065(2) 0.0006(17) 0.0170(16) 0.0002(17)
O12 0.181(8) 0.369(17) 0.315(14) -0.016(12) 0.059(8) -0.086(9)
O13 0.136(5) 0.261(9) 0.118(4) -0.018(5) 0.058(4) -0.040(5)
O14 0.204(8) 0.266(12) 0.241(10) 0.070(9) 0.036(7) 0.035(8)
N1 0.208(7) 0.095(4) 0.057(3) 0.023(3) 0.047(4) 0.028(4)
N2 0.087(3) 0.067(3) 0.064(3) 0.013(2) 0.020(2) 0.011(2)
N3 0.073(3) 0.082(3) 0.062(3) -0.010(2) 0.009(2) 0.001(2)
N4 0.130(5) 0.136(6) 0.074(4) -0.028(4) -0.034(3) 0.048(4)
N5 0.087(3) 0.100(4) 0.065(3) 0.006(3) 0.041(3) 0.016(3)
N6 0.074(3) 0.077(3) 0.074(3) 0.018(2) 0.042(2) 0.022(2)
N7 0.072(3) 0.093(4) 0.071(3) 0.028(3) 0.035(2) 0.009(2)
N8 0.080(3) 0.113(4) 0.091(3) 0.034(3) 0.043(3) 0.005(3)
N9 0.089(4) 0.138(5) 0.065(3) 0.005(3) 0.010(3) -0.002(4)
N10 0.064(3) 0.101(4) 0.070(3) -0.010(3) 0.010(2) -0.011(3)
N11 0.083(3) 0.088(4) 0.098(3) -0.017(3) 0.053(3) -0.006(3)
N12 0.114(4) 0.093(4) 0.115(4) -0.036(3) 0.077(4) -0.015(3)
N13 0.130(5) 0.083(4) 0.123(5) -0.025(3) 0.071(4) -0.007(3)
N14 0.098(5) 0.216(10) 0.153(7) -0.044(7) -0.005(5) 0.056(6)
N15 0.235(9) 0.113(6) 0.169(8) 0.024(5) 0.143(8) 0.048(6)
C1 0.51(4) 0.40(4) 0.29(2) 0.09(2) 0.25(3) 0.15(3)
C2 0.48(3) 0.163(12) 0.096(7) 0.064(8) 0.083(13) 0.111(17)
C3 0.116(5) 0.095(5) 0.070(4) 0.018(4) 0.027(4) 0.021(4)
C4 0.065(3) 0.065(4) 0.085(4) 0.000(3) 0.033(3) -0.004(3)
C5 0.081(4) 0.085(5) 0.106(5) 0.016(4) 0.034(3) 0.014(4)
C6 0.100(5) 0.080(5) 0.140(7) -0.009(5) 0.054(5) 0.008(4)
C7 0.117(6) 0.096(6) 0.130(7) -0.038(5) 0.070(5) -0.023(5)
C8 0.091(4) 0.098(5) 0.089(4) -0.015(4) 0.035(3) -0.004(4)
C9 0.055(3) 0.081(4) 0.071(3) -0.008(3) 0.023(3) -0.005(3)
C10 0.097(5) 0.108(6) 0.072(4) -0.012(4) -0.013(4) 0.014(4)
C11 0.172(4) 0.171(4) 0.171(4) 0.0003(10) 0.0628(18) 0.0009(10)
C12 0.167(11) 0.159(11) 0.262(15) -0.054(10) -0.013(10) -0.011(9)
C13 0.156(8) 0.249(13) 0.137(8) 0.085(8) 0.093(7) 0.042(8)
C14 0.094(5) 0.177(8) 0.066(4) -0.001(4) 0.029(3) 0.021(5)
C15 0.078(4) 0.066(4) 0.087(4) 0.004(3) 0.049(3) -0.004(3)
C16 0.083(4) 0.058(3) 0.080(4) 0.007(3) 0.042(3) 0.008(3)
C17 0.079(4) 0.077(4) 0.098(4) 0.013(3) 0.046(3) 0.002(3)
C18 0.073(4) 0.098(5) 0.117(5) 0.003(4) 0.040(4) -0.007(3)
C19 0.074(4) 0.121(6) 0.102(5) 0.020(4) 0.015(4) 0.005(4)
C20 0.085(4) 0.096(5) 0.086(4) 0.029(4) 0.026(3) 0.003(3)
C21 0.074(3) 0.069(4) 0.080(4) 0.015(3) 0.032(3) 0.006(3)
C22 0.072(4) 0.078(4) 0.071(3) 0.014(3) 0.022(3) 0.006(3)
C23 0.114(6) 0.142(7) 0.152(7) 0.066(6) 0.080(5) 0.020(5)
C24 0.239(13) 0.255(16) 0.193(12) 0.040(11) 0.155(11) 0.067(11)
C25 0.251(18) 0.45(3) 0.179(13) -0.033(16) 0.095(11) 0.002(19)
C26 0.139(8) 0.246(14) 0.114(8) -0.006(8) 0.016(6) -0.033(8)
C27 0.076(4) 0.103(5) 0.080(4) -0.008(4) 0.008(4) -0.008(4)
C28 0.061(3) 0.085(5) 0.098(5) -0.001(4) 0.009(3) 0.001(3)
C29 0.101(5) 0.072(4) 0.116(5) 0.000(4) 0.002(4) -0.017(4)
C30 0.110(6) 0.087(6) 0.146(8) 0.018(6) 0.003(6) -0.024(4)
C31 0.103(5) 0.093(6) 0.161(8) 0.010(6) 0.047(6) 0.002(5)
C32 0.089(4) 0.081(5) 0.145(6) -0.005(4) 0.058(4) -0.006(4)
C33 0.068(3) 0.064(4) 0.105(5) -0.009(3) 0.034(3) 0.004(3)
C34 0.104(5) 0.079(5) 0.137(6) -0.004(4) 0.081(5) -0.002(4)
C35 0.153(7) 0.110(6) 0.160(8) -0.021(6) 0.107(7) -0.009(5)
C36 0.261(15) 0.298(19) 0.121(9) -0.101(10) 0.062(10) -0.021(13)
C37 0.37(2) 0.139(10) 0.43(2) -0.096(13) 0.30(2) -0.037(12)
C38 0.214(18) 0.164(14) 0.62(5) -0.05(2) 0.05(2) 0.003(12)
C39 0.356(19) 0.118(9) 0.36(2) -0.082(11) 0.274(18) -0.104(11)
C40 0.69(4) 0.184(14) 0.238(17) -0.075(12) 0.31(3) -0.19(2)
C41 0.219(15) 0.35(2) 0.47(3) -0.28(3) 0.184(19) -0.128(17)
C42 0.202(11) 0.266(14) 0.263(13) -0.080(11) 0.017(9) 0.074(9)
C44 0.132(8) 0.267(16) 0.301(17) -0.130(13) 0.042(9) 0.075(9)
C45 0.280(16) 0.182(13) 0.38(2) 0.140(14) 0.237(17) 0.101(12)
C46 0.57(4) 0.227(18) 1.21(8) -0.20(3) 0.79(6) -0.12(2)
C47 0.83(7) 0.37(4) 0.152(15) -0.061(19) -0.15(3) 0.25(4)
C48 0.161(8) 0.111(7) 0.173(9) 0.014(6) 0.085(7) 0.020(6)
C43 0.202(11) 0.266(14) 0.263(13) -0.080(11) 0.017(9) 0.074(9)
O11 0.179(7) 0.314(12) 0.130(6) -0.003(6) -0.003(5) -0.040(7)

loop_
_atom_type_symbol
_atom_type_description
_atom_type_scat_dispersion_real
_atom_type_scat_dispersion_imag
_atom_type_scat_source
C C 0.0033 0.0016 'International Tables Vol C Tables 4.2.6.8 and 6.1.1.4'
H H 0.0000 0.0000 'International Tables Vol C Tables 4.2.6.8 and 6.1.1.4'
N N 0.0061 0.0033 'International Tables Vol C Tables 4.2.6.8 and 6.1.1.4'
O O 0.0106 0.0060 'International Tables Vol C Tables 4.2.6.8 and 6.1.1.4'
P P 0.1023 0.0942 'International Tables Vol C Tables 4.2.6.8 and 6.1.1.4'

loop_
_geom_angle_atom_site_label_1
_geom_angle_atom_site_label_2
_geom_angle_atom_site_label_3
_geom_angle
O9 P1 O7 110.37(19)
O9 P1 O8 109.7(2)
O7 P1 O8 109.3(2)
O9 P1 O10 110.5(2)
O7 P1 O10 108.2(2)
O8 P1 O10 108.76(19)
C3 N1 C2 123.4(8)
C3 N1 H1 118.3
C2 N1 H1 118.3
C3 N2 C4 125.2(5)
C3 N2 H2 117.4
C4 N2 H2 117.4
C10 N3 C9 128.5(5)
C10 N3 H3 115.8
C9 N3 H3 115.8
C10 N4 C11 126.1(7)
C10 N4 H4 116.9
C11 N4 H4 116.9
C15 N5 C14 121.1(5)
C15 N5 H5 119.4
C14 N5 H5 119.4
C15 N6 C16 125.9(4)
C15 N6 H6 117.1
C16 N6 H6 117.1
C22 N7 C21 127.5(5)
C22 N7 H7 116.3
C21 N7 H7 116.3
C22 N8 C23 119.7(5)
C22 N8 H8 120.2
C23 N8 H8 120.2
C27 N9 C26 118.1(7)
C27 N9 H9 121.0
C26 N9 H9 121.0
C27 N10 C28 127.2(5)
C27 N10 H10 116.4
C28 N10 H10 116.4
C34 N11 C33 125.0(5)
C34 N11 H11 117.5
C33 N11 H11 117.5
C34 N12 C35 121.0(5)
C34 N12 H12 119.5
C35 N12 H12 119.5
C40 N13 C37 117.9(12)
C40 N13 C39 117.8(9)
C37 N13 C39 116.7(8)
C40 N13 C38 101.3(15)
C37 N13 C38 100.9(12)
C39 N13 C38 95.5(11)
C44 N14 C41 118.6(11)
C44 N14 C43 115.7(12)
C41 N14 C43 85.2(12)
C44 N14 C42 113.1(10)
C41 N14 C42 121.3(12)
C43 N14 C42 96.3(11)
C47 N15 C46 93(2)
C47 N15 C45 113(2)
C46 N15 C45 111.1(18)
C47 N15 C48 113.1(14)
C46 N15 C48 111.8(11)
C45 N15 C48 112.9(9)
C2 C1 H1A 109.5
C2 C1 H1B 109.5
H1A C1 H1B 109.5
C2 C1 H1C 109.5
H1A C1 H1C 109.5
H1B C1 H1C 109.5
C1 C2 N1 107.9(17)
C1 C2 H2A 110.1
N1 C2 H2A 110.1
C1 C2 H2B 110.1
N1 C2 H2B 110.1
H2A C2 H2B 108.4
O1 C3 N1 123.1(6)
O1 C3 N2 123.8(7)
N1 C3 N2 113.0(6)
C5 C4 C9 118.8(6)
C5 C4 N2 122.2(6)
C9 C4 N2 119.0(5)
C6 C5 C4 122.5(7)
C6 C5 H5A 118.8
C4 C5 H5A 118.8
C7 C6 C5 116.8(7)
C7 C6 H6A 121.6
C5 C6 H6A 121.6
C6 C7 C8 123.3(7)
C6 C7 H7A 118.4
C8 C7 H7A 118.4
C7 C8 C9 120.2(7)
C7 C8 H8A 119.9
C9 C8 H8A 119.9
C8 C9 N3 123.3(5)
C8 C9 C4 118.3(6)
N3 C9 C4 118.4(5)
O2 C10 N4 123.9(6)
O2 C10 N3 122.8(7)
N4 C10 N3 113.2(6)
C12 C11 N4 96.5(10)
C12 C11 H11A 112.4
N4 C11 H11A 112.4
C12 C11 H11B 112.4
N4 C11 H11B 112.4
H11A C11 H11B 110.0
C11 C12 H12A 109.5
C11 C12 H12B 109.5
H12A C12 H12B 109.5
C11 C12 H12C 109.5
H12A C12 H12C 109.5
H12B C12 H12C 109.5
C14 C13 H13A 109.5
C14 C13 H13B 109.5
H13A C13 H13B 109.5
C14 C13 H13C 109.5
H13A C13 H13C 109.5
H13B C13 H13C 109.5
N5 C14 C13 112.4(7)
N5 C14 H14A 109.1
C13 C14 H14A 109.1
N5 C14 H14B 109.1
C13 C14 H14B 109.1
H14A C14 H14B 107.9
O3 C15 N5 122.7(5)
O3 C15 N6 123.7(5)
N5 C15 N6 113.6(5)
C17 C16 C21 120.6(5)
C17 C16 N6 121.6(5)
C21 C16 N6 117.6(5)
C16 C17 C18 120.4(6)
C16 C17 H17 119.8
C18 C17 H17 119.8
C19 C18 C17 120.0(6)
C19 C18 H18 120.0
C17 C18 H18 120.0
C18 C19 C20 121.6(6)
C18 C19 H19 119.2
C20 C19 H19 119.2
C21 C20 C19 120.0(6)
C21 C20 H20 120.0
C19 C20 H20 120.0
C20 C21 N7 123.3(5)
C20 C21 C16 117.4(5)
N7 C21 C16 119.2(5)
O4 C22 N7 125.1(5)
O4 C22 N8 123.5(5)
N7 C22 N8 111.4(5)
N8 C23 C24 111.2(8)
N8 C23 H23A 109.4
C24 C23 H23A 109.4
N8 C23 H23B 109.4
C24 C23 H23B 109.4
H23A C23 H23B 108.0
C23 C24 H24A 109.5
C23 C24 H24B 109.5
H24A C24 H24B 109.5
C23 C24 H24C 109.5
H24A C24 H24C 109.5
H24B C24 H24C 109.5
C26 C25 H25A 109.5
C26 C25 H25B 109.5
H25A C25 H25B 109.5
C26 C25 H25C 109.5
H25A C25 H25C 109.5
H25B C25 H25C 109.5
C25 C26 N9 115.9(12)
C25 C26 H26A 108.3
N9 C26 H26A 108.3
C25 C26 H26B 108.3
N9 C26 H26B 108.3
H26A C26 H26B 107.4
O5 C27 N9 125.0(7)
O5 C27 N10 120.1(7)
N9 C27 N10 114.9(6)
C29 C28 N10 123.0(7)
C29 C28 C33 117.9(7)
N10 C28 C33 119.0(6)
C28 C29 C30 119.7(8)
C28 C29 H29 120.1
C30 C29 H29 120.1
C31 C30 C29 122.7(8)
C31 C30 H30 118.6
C29 C30 H30 118.6
C30 C31 C32 117.4(8)
C30 C31 H31 121.3
C32 C31 H31 121.3
C33 C32 C31 122.3(8)
C33 C32 H32 118.8
C31 C32 H32 118.8
C32 C33 N11 122.9(6)
C32 C33 C28 119.7(6)
N11 C33 C28 117.4(6)
O6 C34 N11 125.1(7)
O6 C34 N12 122.2(6)
N11 C34 N12 112.6(5)
C36 C35 N12 110.5(9)
C36 C35 H35A 109.5
N12 C35 H35A 109.5
C36 C35 H35B 109.5
N12 C35 H35B 109.5
H35A C35 H35B 108.1
C35 C36 H36A 109.5
C35 C36 H36B 109.5
H36A C36 H36B 109.5
C35 C36 H36C 109.5
H36A C36 H36C 109.5
H36B C36 H36C 109.5
N13 C37 H37A 109.5
N13 C37 H37B 109.5
H37A C37 H37B 109.5
N13 C37 H37C 109.5
H37A C37 H37C 109.5
H37B C37 H37C 109.5
N13 C38 H38A 109.5
N13 C38 H38B 109.5
H38A C38 H38B 109.5
N13 C38 H38C 109.5
H38A C38 H38C 109.5
H38B C38 H38C 109.5
N13 C39 H39A 109.5
N13 C39 H39B 109.5
H39A C39 H39B 109.5
N13 C39 H39C 109.5
H39A C39 H39C 109.5
H39B C39 H39C 109.5
N13 C40 H40A 109.5
N13 C40 H40B 109.5
H40A C40 H40B 109.5
N13 C40 H40C 109.5
H40A C40 H40C 109.5
H40B C40 H40C 109.5
N14 C41 H41A 109.5
N14 C41 H41B 109.5
H41A C41 H41B 109.5
N14 C41 H41C 109.5
H41A C41 H41C 109.5
H41B C41 H41C 109.5
N14 C42 H42A 109.5
N14 C42 H42B 109.5
H42A C42 H42B 109.5
N14 C42 H42C 109.5
H42A C42 H42C 109.5
H42B C42 H42C 109.5
N14 C44 H44A 109.5
N14 C44 H44B 109.5
H44A C44 H44B 109.5
N14 C44 H44C 109.5
H44A C44 H44C 109.5
H44B C44 H44C 109.5
N15 C45 H45A 109.5
N15 C45 H45B 109.5
H45A C45 H45B 109.5
N15 C45 H45C 109.5
H45A C45 H45C 109.5
H45B C45 H45C 109.5
N15 C46 H46A 109.5
N15 C46 H46B 109.5
H46A C46 H46B 109.5
N15 C46 H46C 109.5
H46A C46 H46C 109.5
H46B C46 H46C 109.5
N15 C47 H47A 109.5
N15 C47 H47B 109.5
H47A C47 H47B 109.5
N15 C47 H47C 109.5
H47A C47 H47C 109.5
H47B C47 H47C 109.5
N15 C48 H48A 109.5
N15 C48 H48B 109.5
H48A C48 H48B 109.5
N15 C48 H48C 109.5
H48A C48 H48C 109.5
H48B C48 H48C 109.5
N14 C43 H43A 109.5
N14 C43 H43B 109.5
H43A C43 H43B 109.5
N14 C43 H43C 109.5
H43A C43 H43C 109.5
H43B C43 H43C 109.5

loop_
_geom_bond_atom_site_label_1
_geom_bond_atom_site_label_2
_geom_bond_distance
P1 O9 1.523(4)
P1 O7 1.544(3)
P1 O8 1.549(3)
P1 O10 1.552(4)
O1 C3 1.234(8)
O2 C10 1.214(8)
O3 C15 1.238(6)
O4 C22 1.210(6)
O5 C27 1.243(7)
O6 C34 1.215(7)
N1 C3 1.358(9)
N1 C2 1.545(13)
N1 H1 0.8800
N2 C3 1.359(8)
N2 C4 1.415(7)
N2 H2 0.8800
N3 C10 1.358(7)
N3 C9 1.399(7)
N3 H3 0.8800
N4 C10 1.337(9)
N4 C11 1.447(13)
N4 H4 0.8800
N5 C15 1.338(7)
N5 C14 1.462(7)
N5 H5 0.8800
N6 C15 1.365(7)
N6 C16 1.427(7)
N6 H6 0.8800
N7 C22 1.359(7)
N7 C21 1.412(6)
N7 H7 0.8800
N8 C22 1.365(7)
N8 C23 1.463(8)
N8 H8 0.8800
N9 C27 1.336(8)
N9 C26 1.449(11)
N9 H9 0.8800
N10 C27 1.379(8)
N10 C28 1.396(8)
N10 H10 0.8800
N11 C34 1.355(8)
N11 C33 1.422(7)
N11 H11 0.8800
N12 C34 1.358(8)
N12 C35 1.492(9)
N12 H12 0.8800
N13 C40 1.360(12)
N13 C37 1.423(11)
N13 C39 1.462(11)
N13 C38 1.62(2)
N14 C44 1.429(13)
N14 C41 1.484(17)
N14 C43 1.49(2)
N14 C42 1.504(15)
N15 C47 1.261(19)
N15 C46 1.333(11)
N15 C45 1.440(13)
N15 C48 1.496(11)
C1 C2 1.53(3)
C1 H1A 0.9800
C1 H1B 0.9800
C1 H1C 0.9800
C2 H2A 0.9900
C2 H2B 0.9900
C4 C5 1.383(8)
C4 C9 1.404(7)
C5 C6 1.376(10)
C5 H5A 0.9500
C6 C7 1.349(10)
C6 H6A 0.9500
C7 C8 1.369(10)
C7 H7A 0.9500
C8 C9 1.373(8)
C8 H8A 0.9500
C11 C12 1.425(16)
C11 H11A 0.9900
C11 H11B 0.9900
C12 H12A 0.9800
C12 H12B 0.9800
C12 H12C 0.9800
C13 C14 1.508(12)
C13 H13A 0.9800
C13 H13B 0.9800
C13 H13C 0.9800
C14 H14A 0.9900
C14 H14B 0.9900
C16 C17 1.380(7)
C16 C21 1.420(7)
C17 C18 1.399(9)
C17 H17 0.9500
C18 C19 1.333(9)
C18 H18 0.9500
C19 C20 1.410(8)
C19 H19 0.9500
C20 C21 1.404(8)
C20 H20 0.9500
C23 C24 1.504(15)
C23 H23A 0.9900
C23 H23B 0.9900
C24 H24A 0.9800
C24 H24B 0.9800
C24 H24C 0.9800
C25 C26 1.438(17)
C25 H25A 0.9800
C25 H25B 0.9800
C25 H25C 0.9800
C26 H26A 0.9900
C26 H26B 0.9900
C28 C29 1.395(9)
C28 C33 1.431(9)
C29 C30 1.404(11)
C29 H29 0.9500
C30 C31 1.361(12)
C30 H30 0.9500
C31 C32 1.400(11)
C31 H31 0.9500
C32 C33 1.375(9)
C32 H32 0.9500
C35 C36 1.402(14)
C35 H35A 0.9900
C35 H35B 0.9900
C36 H36A 0.9800
C36 H36B 0.9800
C36 H36C 0.9800
C37 H37A 0.9800
C37 H37B 0.9800
C37 H37C 0.9800
C38 H38A 0.9800
C38 H38B 0.9800
C38 H38C 0.9800
C39 H39A 0.9800
C39 H39B 0.9800
C39 H39C 0.9800
C40 H40A 0.9800
C40 H40B 0.9800
C40 H40C 0.9800
C41 H41A 0.9800
C41 H41B 0.9800
C41 H41C 0.9800
C42 H42A 0.9800
C42 H42B 0.9800
C42 H42C 0.9800
C44 H44A 0.9800
C44 H44B 0.9800
C44 H44C 0.9800
C45 H45A 0.9800
C45 H45B 0.9800
C45 H45C 0.9800
C46 H46A 0.9800
C46 H46B 0.9800
C46 H46C 0.9800
C47 H47A 0.9800
C47 H47B 0.9800
C47 H47C 0.9800
C48 H48A 0.9800
C48 H48B 0.9800
C48 H48C 0.9800
C43 H43A 0.9800
C43 H43B 0.9800
C43 H43C 0.9800

loop_
_geom_hbond_atom_site_label_D
_geom_hbond_atom_site_label_H
_geom_hbond_atom_site_label_A
_geom_hbond_distance_DH
_geom_hbond_distance_HA
_geom_hbond_distance_DA
_geom_hbond_angle_DHA
N11 H11 O10 0.88 1.95 2.812(6) 167.2
N10 H10 O10 0.88 1.85 2.723(6) 172.8
N8 H8 O10 0.88 1.94 2.820(6) 176.3
N9 H9 O9 0.88 2.04 2.861(7) 154.5
N5 H5 O9 0.88 2.11 2.942(6) 156.6
N1 H1 O9 0.88 2.13 2.943(7) 152.8
N12 H12 O8 0.88 2.01 2.813(6) 150.3
N3 H3 O8 0.88 1.99 2.844(6) 163.6
N2 H2 O8 0.88 1.82 2.700(6) 175.0
N7 H7 O7 0.88 2.04 2.836(6) 149.9
N6 H6 O7 0.88 1.83 2.708(5) 173.4
N4 H4 O7 0.88 1.97 2.836(7) 168.3
